data_2015470
loop_
_publ_author_name
'Juraj Kuch\'ar'
'Juraj \<Cern\'ak'
'Werner Massa'

_publ_section_title
;
 Hexakis[tris(ethylenediamine-\k^2^<i>N</i>,<i>N</i>')nickel(II)]
 tricyanocuprate(I) bis{\m-cyano-bis[tricyanocuprate(I)]} nonahydrate
;
_journal_coeditor_code DN3005
_journal_issue 8
_journal_name_full 'Acta Crystallographica Section C'
_journal_page_first m337
_journal_page_last m339
_journal_paper_doi 10.1107/S0108270106015769
_journal_volume 62
_journal_year 2006
_chemical_formula_iupac '[Ni (C2 H8 N2)3]6 [Cu2 (C N)7]2 [Cu (C N)3], 9H2 O'
_chemical_formula_moiety '6C6 H24 N6 Ni1 2+, 2C7 Cu2 N7 5-, C3 Cu1 N3 2-, 9H2 O'
_chemical_formula_sum 'C53 H162 Cu5 N53 Ni6 O9'
_chemical_formula_weight 2356.32
_chemical_name_systematic
;
hexakis[tris(ethylenediamine-\k^2^N,N')nickel(II)] tricyanocuprate(I)
bis{\m-cyano-bis[tricyanocuprate(I)]} nonahydrate,
[Ni(C~2~H~8~N~2~)~3~]~6~[Cu~2~(CN)~7~]~2~[Cu(CN)~3~].9H~2~O
;
_space_group_IT_number 155
_symmetry_cell_setting trigonal
_symmetry_space_group_name_Hall 'R 3 2"'
_symmetry_space_group_name_H-M 'R 3 2 :H'
_atom_sites_solution_hydrogens geom
_atom_sites_solution_primary direct
_atom_sites_solution_secondary difmap
_audit_creation_method SHELXL-97
_cell_angle_alpha 90.00
_cell_angle_beta 90.00
_cell_angle_gamma 120.00
_cell_formula_units_Z 3
_cell_length_a 15.3025(5)
_cell_length_b 15.3025(5)
_cell_length_c 38.2467(17)
_cell_measurement_reflns_used 8000
_cell_measurement_temperature 193(2)
_cell_measurement_theta_max 30.3
_cell_measurement_theta_min 2.6
_cell_volume 7756.2(5)
_computing_cell_refinement 'CELL in IPDS'
_computing_data_collection 'EXPOSE in IPDS (Stoe & Cie, 1999)'
_computing_data_reduction 'INTEGRATE in IPDS'
_computing_molecular_graphics 'DIAMOND (Crystal Impact, 2001)'
_computing_publication_material SHELXL97
_computing_structure_refinement 'SHELXL97 (Sheldrick, 1997)'
_computing_structure_solution 'SHELXS97 (Sheldrick, 1997)'
_diffrn_ambient_temperature 193(2)
_diffrn_detector_area_resol_mean 150
_diffrn_measured_fraction_theta_full 0.999
_diffrn_measured_fraction_theta_max 0.999
_diffrn_measurement_device_type 'Stoe IPDS'
_diffrn_measurement_method \f
_diffrn_radiation_monochromator graphite
_diffrn_radiation_source 'fine-focus sealed tube'
_diffrn_radiation_type MoK\a
_diffrn_radiation_wavelength 0.71073
_diffrn_reflns_av_R_equivalents 0.0651
_diffrn_reflns_av_sigmaI/netI 0.0521
_diffrn_reflns_limit_h_max 20
_diffrn_reflns_limit_h_min -20
_diffrn_reflns_limit_k_max 19
_diffrn_reflns_limit_k_min -20
_diffrn_reflns_limit_l_max 51
_diffrn_reflns_limit_l_min -52
_diffrn_reflns_number 27795
_diffrn_reflns_theta_full 28.99
_diffrn_reflns_theta_max 28.99
_diffrn_reflns_theta_min 2.63
_diffrn_standards_number 0
_exptl_absorpt_coefficient_mu 2.141
_exptl_absorpt_correction_T_max 0.813
_exptl_absorpt_correction_T_min 0.623
_exptl_absorpt_correction_type multi-scan
_exptl_absorpt_process_details '(WinGX; Farrugia, 1999; Spek, 2003)'
_exptl_crystal_colour blue
_exptl_crystal_density_diffrn 1.513
_exptl_crystal_density_method 'not measured'
_exptl_crystal_description block
_exptl_crystal_F_000 3708
_exptl_crystal_size_max 0.24
_exptl_crystal_size_mid 0.22
_exptl_crystal_size_min 0.12
_refine_diff_density_max 0.631
_refine_diff_density_min -0.617
_refine_ls_abs_structure_details 'Flack (1983), 2050 Friedel pairs'
_refine_ls_abs_structure_Flack 0.00(2)
_refine_ls_extinction_method none
_refine_ls_goodness_of_fit_ref 0.893
_refine_ls_hydrogen_treatment constr
_refine_ls_matrix_type full
_refine_ls_number_parameters 207
_refine_ls_number_reflns 4597
_refine_ls_number_restraints 14
_refine_ls_restrained_S_all 0.904
_refine_ls_R_factor_all 0.0617
_refine_ls_R_factor_gt 0.0362
_refine_ls_shift/su_max 0.000
_refine_ls_shift/su_mean 0.000
_refine_ls_structure_factor_coef Fsqd
_refine_ls_weighting_details 'calc w=1/[\s^2^(Fo^2^)+(0.0446P)^2^] where P=(Fo^2^+2Fc^2^)/3'
_refine_ls_weighting_scheme calc
_refine_ls_wR_factor_gt 0.0750
_refine_ls_wR_factor_ref 0.0827
_reflns_number_gt 3287
_reflns_number_total 4597
_reflns_threshold_expression I>2\s(I)
_cod_data_source_file dn3005.cif
_cod_data_source_block I
_cod_original_sg_symbol_Hall 'R 3 2'
_cod_original_sg_symbol_H-M 'R 3 2'
_cod_database_code 2015470

loop_
_symmetry_equiv_pos_as_xyz
'x, y, z'
'-y, x-y, z'
'y, x, -z'
'-x+y, -x, z'
'-x, -x+y, -z'
'x-y, -y, -z'
'x+2/3, y+1/3, z+1/3'
'-y+2/3, x-y+1/3, z+1/3'
'y+2/3, x+1/3, -z+1/3'
'-x+y+2/3, -x+1/3, z+1/3'
'-x+2/3, -x+y+1/3, -z+1/3'
'x-y+2/3, -y+1/3, -z+1/3'
'x+1/3, y+2/3, z+2/3'
'-y+1/3, x-y+2/3, z+2/3'
'y+1/3, x+2/3, -z+2/3'
'-x+y+1/3, -x+2/3, z+2/3'
'-x+1/3, -x+y+2/3, -z+2/3'
'x-y+1/3, -y+2/3, -z+2/3'

loop_
_atom_site_type_symbol
_atom_site_label
_atom_site_fract_x
_atom_site_fract_y
_atom_site_fract_z
_atom_site_U_iso_or_equiv
_atom_site_adp_type
_atom_site_calc_flag
_atom_site_refinement_flags
_atom_site_occupancy
_atom_site_disorder_assembly
_atom_site_disorder_group
Ni Ni1 0.0000 0.0000 0.119160(15) 0.02724(15) Uani d S 1 . .
Ni Ni2 0.0000 0.0000 0.5000 0.0270(2) Uani d S 1 . .
Ni Ni3 0.15322(4) 0.3333 0.3333 0.02197(13) Uani d S 1 . .
Cu Cu4 0.0000 0.0000 0.0000 0.0300(2) Uani d S 1 . .
Cu Cu5 0.0000 0.0000 0.239944(16) 0.03580(17) Uani d S 1 . .
Cu Cu6 0.0000 0.0000 0.378175(14) 0.02865(15) Uani d S 1 . .
N N1 0.0000 0.0000 0.29620(10) 0.0272(9) Uani d S 1 . .
C C1 0.0000 0.0000 0.32615(12) 0.0261(10) Uani d S 1 . .
N N11 0.0259(4) 0.1258(3) 0.15069(10) 0.0667(13) Uani d . 1 . .
H H11A 0.0192 0.1086 0.1740 0.080 Uiso calc R 1 . .
H H11B 0.0901 0.1788 0.1470 0.080 Uiso calc R 1 . .
N N12 -0.0829(4) 0.0510(5) 0.08920(10) 0.0732(15) Uani d . 1 . .
H H12A -0.0667 0.0537 0.0659 0.088 Uiso calc R 1 . .
H H12B -0.1510 0.0071 0.0917 0.088 Uiso calc R 1 . .
C C11 -0.0480(7) 0.1545(5) 0.14094(17) 0.096(3) Uani d . 1 . .
H H11C -0.0262 0.2235 0.1495 0.116 Uiso calc R 1 . .
H H11D -0.1141 0.1076 0.1516 0.116 Uiso calc R 1 . .
C C12 -0.0575(7) 0.1510(6) 0.10155(19) 0.106(3) Uani d . 1 . .
H H12C -0.1108 0.1661 0.0945 0.128 Uiso calc R 1 . .
H H12D 0.0070 0.2025 0.0910 0.128 Uiso calc R 1 . .
N N31 0.2078(2) 0.2316(2) 0.32425(9) 0.0287(7) Uani d . 1 . .
H H31A 0.1914 0.1879 0.3428 0.034 Uiso calc R 1 . .
H H31B 0.1788 0.1945 0.3044 0.034 Uiso calc R 1 . .
N N32 0.1280(2) 0.3066(2) 0.38853(7) 0.0315(6) Uiso d . 1 . .
H H32A 0.0941 0.2384 0.3931 0.038 Uiso calc R 1 . .
H H32B 0.1885 0.3359 0.4003 0.038 Uiso calc R 1 . .
N N33 0.1097(2) 0.4419(2) 0.34390(9) 0.0287(7) Uani d . 1 . .
H H33A 0.1552 0.5028 0.3340 0.034 Uiso calc R 1 . .
H H33B 0.0471 0.4215 0.3345 0.034 Uiso calc R 1 . .
C C31 0.3179(3) 0.2906(3) 0.32012(11) 0.0373(9) Uani d . 1 . .
H H31C 0.3344 0.3179 0.2969 0.045 Uiso d R 1 . .
H H31D 0.3465 0.2479 0.3236 0.045 Uiso d R 1 . .
C C32 0.0668(3) 0.3522(3) 0.39954(10) 0.0354(8) Uiso d . 1 . .
H H32C 0.0704 0.3608 0.4252 0.042 Uiso calc R 1 . .
H H32D -0.0046 0.3072 0.3929 0.042 Uiso calc R 1 . .
C C33 0.1067(3) 0.4529(3) 0.38199(10) 0.0320(8) Uani d . 1 . .
H H33C 0.0628 0.4814 0.3877 0.038 Uiso calc R 1 . .
H H33D 0.1754 0.5002 0.3907 0.038 Uiso calc R 1 . .
C C41 -0.1279(4) -0.1279(4) 0.0000 0.0381(13) Uani d S 1 . .
N N41 -0.2020(4) -0.2020(4) 0.0000 0.0603(16) Uani d S 1 . .
C C51 0.1243(4) 0.1285(4) 0.23033(10) 0.0425(10) Uani d . 1 . .
N N51 0.1977(4) 0.2062(3) 0.22805(11) 0.0646(12) Uani d . 1 . .
C C61 -0.0811(3) 0.0608(3) 0.39484(8) 0.0293(7) Uani d . 1 . .
N N61 -0.1299(3) 0.0930(3) 0.40382(9) 0.0472(9) Uani d . 1 . .
N N21A 0.0576(4) 0.1337(2) 0.46966(7) 0.0500(9) Uani d PD 0.50 A 1
H H21A 0.1235 0.1557 0.4635 0.060 Uiso calc PR 0.255(15) B 1
H H21B 0.0204 0.1213 0.4495 0.060 Uiso calc PR 0.255(15) B 1
N N21B 0.0576(4) 0.1337(2) 0.46966(7) 0.0500(9) Uani d PD 0.50 A 2
H H21C 0.1259 0.1734 0.4733 0.060 Uiso calc PR 0.745(15) B 2
H H21D 0.0470 0.1176 0.4463 0.060 Uiso calc PR 0.745(15) B 2
C C21A 0.0516(8) 0.2125(7) 0.4910(5) 0.071(3) Uani d PDU 0.255(15) . 1
H H21E 0.0584 0.2679 0.4757 0.106 Uiso calc PR 0.255(15) B 1
H H21F 0.1063 0.2411 0.5086 0.106 Uiso calc PR 0.255(15) B 1
C C21B 0.0050(9) 0.1901(7) 0.48008(16) 0.071(3) Uani d PD 0.745(15) . 2
H H21G -0.0625 0.1591 0.4691 0.106 Uiso calc PR 0.745(15) B 2
H H21H 0.0446 0.2612 0.4723 0.106 Uiso calc PR 0.745(15) B 2
O O1 0.2642(5) 0.2979(5) 0.11186(12) 0.0457(15) Uani d PG 0.50 . .
H H1O1 0.2954 0.3396 0.0955 0.069 Uiso d PG 0.50 . .
H H2O1 0.2790 0.2513 0.1106 0.069 Uiso d PG 0.50 . .
O O2 0.2950(8) 0.3651(6) 0.18142(13) 0.105(4) Uani d PG 0.50 . .
H H1O2 0.2607 0.3728 0.1655 0.157 Uiso d PG 0.50 . .
H H2O2 0.2607 0.3050 0.1890 0.157 Uiso d PG 0.50 . .
O O3 0.2018(5) 0.2905(8) 0.11546(17) 0.136(4) Uani d PGU 0.50 . .
H H1O3 0.1935 0.3026 0.1365 0.204 Uiso d PG 0.50 . .
H H2O3 0.1526 0.2857 0.1036 0.204 Uiso d PG 0.50 . .

loop_
_atom_site_aniso_label
_atom_site_aniso_U_11
_atom_site_aniso_U_22
_atom_site_aniso_U_33
_atom_site_aniso_U_12
_atom_site_aniso_U_13
_atom_site_aniso_U_23
Ni1 0.0299(2) 0.0299(2) 0.0220(3) 0.01493(12) 0.000 0.000
Ni2 0.0321(3) 0.0321(3) 0.0169(4) 0.01603(16) 0.000 0.000
Ni3 0.0215(2) 0.0193(3) 0.0244(2) 0.00964(13) 0.00145(10) 0.00290(19)
Cu4 0.0288(3) 0.0288(3) 0.0325(4) 0.01441(17) 0.000 0.000
Cu5 0.0413(3) 0.0413(3) 0.0248(3) 0.02066(13) 0.000 0.000
Cu6 0.0330(2) 0.0330(2) 0.0200(3) 0.01648(11) 0.000 0.000
N1 0.0303(15) 0.0303(15) 0.0208(19) 0.0152(7) 0.000 0.000
C1 0.0259(16) 0.0259(16) 0.026(3) 0.0129(8) 0.000 0.000
N11 0.111(4) 0.047(2) 0.047(2) 0.043(2) -0.014(2) -0.0096(17)
N12 0.087(4) 0.112(4) 0.0441(19) 0.067(3) -0.014(2) 0.005(3)
C11 0.174(8) 0.088(4) 0.088(4) 0.110(5) -0.002(4) -0.014(4)
C12 0.169(8) 0.108(6) 0.104(5) 0.116(6) -0.004(5) 0.031(4)
N31 0.0276(16) 0.0247(16) 0.0316(19) 0.0113(13) 0.0008(12) -0.0001(12)
N33 0.0284(15) 0.0240(15) 0.0353(18) 0.0142(13) 0.0007(13) 0.0033(13)
C31 0.030(2) 0.035(2) 0.051(2) 0.0198(18) 0.0026(17) 0.0008(17)
C33 0.0344(19) 0.0270(17) 0.0368(19) 0.0169(15) 0.0053(15) -0.0022(15)
C41 0.028(2) 0.028(2) 0.055(4) 0.012(2) -0.0032(12) 0.0032(12)
N41 0.038(2) 0.038(2) 0.094(5) 0.011(3) -0.0020(16) 0.0020(16)
C51 0.051(3) 0.050(3) 0.027(2) 0.026(2) 0.0067(17) 0.0049(17)
N51 0.074(3) 0.052(3) 0.051(2) 0.019(2) 0.016(2) 0.008(2)
C61 0.034(2) 0.0312(19) 0.0199(13) 0.0138(16) 0.0008(15) 0.0025(16)
N61 0.054(2) 0.051(2) 0.0445(17) 0.032(2) 0.0003(17) -0.0054(16)
N21A 0.084(3) 0.0381(17) 0.0238(12) 0.027(2) -0.003(2) 0.0042(11)
N21B 0.084(3) 0.0381(17) 0.0238(12) 0.027(2) -0.003(2) 0.0042(11)
C21A 0.135(7) 0.055(4) 0.041(4) 0.062(5) -0.014(4) -0.004(3)
C21B 0.135(7) 0.055(4) 0.041(4) 0.062(5) -0.014(4) -0.004(3)
O1 0.044(4) 0.057(4) 0.051(3) 0.036(3) 0.025(3) 0.031(3)
O2 0.174(11) 0.059(5) 0.074(5) 0.053(6) 0.035(6) 0.014(4)
O3 0.162(9) 0.091(6) 0.104(7) 0.024(6) -0.026(6) 0.024(5)

loop_
_atom_type_symbol
_atom_type_description
_atom_type_scat_dispersion_real
_atom_type_scat_dispersion_imag
_atom_type_scat_source
C C 0.0033 0.0016 'International Tables Vol C Tables 4.2.6.8 and 6.1.1.4'
H H 0.0000 0.0000 'International Tables Vol C Tables 4.2.6.8 and 6.1.1.4'
Cu Cu 0.3201 1.2651 'International Tables Vol C Tables 4.2.6.8 and 6.1.1.4'
N N 0.0061 0.0033 'International Tables Vol C Tables 4.2.6.8 and 6.1.1.4'
O O 0.0106 0.0060 'International Tables Vol C Tables 4.2.6.8 and 6.1.1.4'
Ni Ni 0.3393 1.1124 'International Tables Vol C Tables 4.2.6.8 and 6.1.1.4'

loop_
_geom_angle_atom_site_label_1
_geom_angle_atom_site_label_2
_geom_angle_atom_site_label_3
_geom_angle_site_symmetry_1
_geom_angle_site_symmetry_3
_geom_angle
_geom_angle_publ_flag
N12 Ni1 N12 2 . 93.68(16) ?
N12 Ni1 N12 2 4 93.68(16) ?
N12 Ni1 N12 . 4 93.68(16) ?
N12 Ni1 N11 2 . 170.7(2) ?
N12 Ni1 N11 . . 81.33(18) y
N12 Ni1 N11 4 . 94.4(2) ?
N12 Ni1 N11 2 4 94.4(2) ?
N12 Ni1 N11 . 4 170.7(2) ?
N12 Ni1 N11 4 4 81.33(18) ?
N11 Ni1 N11 . 4 91.22(15) ?
N12 Ni1 N11 2 2 81.33(18) ?
N12 Ni1 N11 . 2 94.4(2) ?
N12 Ni1 N11 4 2 170.7(2) ?
N11 Ni1 N11 . 2 91.22(15) ?
N11 Ni1 N11 4 2 91.22(15) ?
N21B Ni2 N21A 2 2 0.0(4) ?
N21B Ni2 N21B 2 4 92.97(11) ?
N21A Ni2 N21B 2 4 92.97(11) ?
N21B Ni2 N21A 2 4 92.97(11) ?
N21A Ni2 N21A 2 4 92.97(11) ?
N21B Ni2 N21A 4 4 0.0(3) ?
N21B Ni2 N21B 2 3_556 172.3(3) ?
N21A Ni2 N21B 2 3_556 172.3(3) ?
N21B Ni2 N21B 4 3_556 81.7(2) ?
N21A Ni2 N21B 4 3_556 81.7(2) ?
N21B Ni2 N21A 2 3_556 172.3(3) ?
N21A Ni2 N21A 2 3_556 172.3(3) ?
N21B Ni2 N21A 4 3_556 81.7(2) ?
N21A Ni2 N21A 4 3_556 81.7(2) ?
N21B Ni2 N21A 3_556 3_556 0.0(3) ?
N21B Ni2 N21A 2 . 92.97(11) ?
N21A Ni2 N21A 2 . 92.97(11) ?
N21B Ni2 N21A 4 . 92.97(11) ?
N21A Ni2 N21A 4 . 92.97(11) ?
N21B Ni2 N21A 3_556 . 92.8(3) ?
N21A Ni2 N21A 3_556 . 92.8(3) ?
N21B Ni2 N21B 2 5_556 92.8(3) ?
N21A Ni2 N21B 2 5_556 92.8(3) ?
N21B Ni2 N21B 4 5_556 172.3(3) ?
N21A Ni2 N21B 4 5_556 172.3(3) ?
N21B Ni2 N21B 3_556 5_556 92.97(11) ?
N21A Ni2 N21B 3_556 5_556 92.97(11) ?
N21A Ni2 N21B . 5_556 81.7(2) ?
N21B Ni2 N21A 2 5_556 92.8(3) ?
N21A Ni2 N21A 2 5_556 92.8(3) ?
N21B Ni2 N21A 4 5_556 172.3(3) ?
N21A Ni2 N21A 4 5_556 172.3(3) ?
N21B Ni2 N21A 3_556 5_556 92.97(11) ?
N21A Ni2 N21A 3_556 5_556 92.97(11) ?
N21A Ni2 N21A . 5_556 81.7(2) ?
N21B Ni2 N21A 5_556 5_556 0.0(3) ?
N21B Ni2 N21B 2 6_556 81.7(2) ?
N21A Ni2 N21B 2 6_556 81.7(2) ?
N21B Ni2 N21B 4 6_556 92.8(3) ?
N21A Ni2 N21B 4 6_556 92.8(3) ?
N21B Ni2 N21B 3_556 6_556 92.97(11) ?
N21A Ni2 N21B 3_556 6_556 92.97(11) ?
N21A Ni2 N21B . 6_556 172.3(3) ?
N21B Ni2 N21B 5_556 6_556 92.97(11) ?
N21A Ni2 N21B 5_556 6_556 92.97(11) ?
N21B Ni2 N21A 2 6_556 81.7(2) ?
N21A Ni2 N21A 2 6_556 81.7(2) y
N21B Ni2 N21A 4 6_556 92.8(3) ?
N21A Ni2 N21A 4 6_556 92.8(3) ?
N21B Ni2 N21A 3_556 6_556 92.97(11) ?
N21A Ni2 N21A 3_556 6_556 92.97(11) ?
N21A Ni2 N21A . 6_556 172.3(3) ?
N21B Ni2 N21A 5_556 6_556 92.97(11) ?
N21A Ni2 N21A 5_556 6_556 92.97(11) ?
N21B Ni2 N21A 6_556 6_556 0.0(4) ?
N33 Ni3 N33 18 . 89.92(17) ?
N33 Ni3 N31 18 . 94.26(10) ?
N33 Ni3 N31 . . 175.74(14) y
N33 Ni3 N31 18 18 175.73(14) ?
N33 Ni3 N31 . 18 94.27(10) ?
N31 Ni3 N31 . 18 81.56(16) ?
N33 Ni3 N32 18 . 90.91(12) ?
N33 Ni3 N32 . . 82.23(12) y
N31 Ni3 N32 . . 96.88(12) y
N31 Ni3 N32 18 . 90.46(12) ?
N33 Ni3 N32 18 18 82.23(12) ?
N33 Ni3 N32 . 18 90.91(12) ?
N31 Ni3 N32 . 18 90.45(12) ?
N31 Ni3 N32 18 18 96.87(12) ?
N32 Ni3 N32 . 18 170.33(15) ?
C41 Cu4 C41 4 2 120.0 ?
C41 Cu4 C41 4 . 120.0 ?
C41 Cu4 C41 2 . 120.0 ?
C51 Cu5 C51 . 4 116.60(7) ?
C51 Cu5 C51 . 2 116.60(7) ?
C51 Cu5 C51 4 2 116.60(7) ?
C51 Cu5 N1 . . 100.75(12) ?
C51 Cu5 N1 4 . 100.75(12) ?
C51 Cu5 N1 2 . 100.75(12) ?
C1 Cu6 C61 . 4 108.67(9) ?
C1 Cu6 C61 . . 108.67(9) ?
C61 Cu6 C61 4 . 110.26(8) ?
C1 Cu6 C61 . 2 108.67(9) ?
C61 Cu6 C61 4 2 110.26(8) ?
C61 Cu6 C61 . 2 110.26(8) ?
C1 N1 Cu5 . . 180.0000(10) ?
N1 C1 Cu6 . . 180.0 ?
C11 N11 Ni1 . . 107.9(3) ?
C11 N11 H11A . . 110.1 ?
Ni1 N11 H11A . . 110.1 ?
C11 N11 H11B . . 110.1 ?
Ni1 N11 H11B . . 110.1 ?
H11A N11 H11B . . 108.4 ?
C12 N12 Ni1 . . 108.4(4) ?
C12 N12 H12A . . 110.0 ?
Ni1 N12 H12A . . 110.0 ?
C12 N12 H12B . . 110.0 ?
Ni1 N12 H12B . . 110.0 ?
H12A N12 H12B . . 108.4 ?
N11 C11 C12 . . 108.7(5) ?
N11 C11 H11C . . 109.9 ?
C12 C11 H11C . . 109.9 ?
N11 C11 H11D . . 109.9 ?
C12 C11 H11D . . 109.9 ?
H11C C11 H11D . . 108.3 ?
N12 C12 C11 . . 109.3(4) ?
N12 C12 H12C . . 109.8 ?
C11 C12 H12C . . 109.8 ?
N12 C12 H12D . . 109.8 ?
C11 C12 H12D . . 109.8 ?
H12C C12 H12D . . 108.3 ?
C31 N31 Ni3 . . 108.5(2) ?
C31 N31 H31A . . 110.0 ?
Ni3 N31 H31A . . 110.0 ?
C31 N31 H31B . . 110.0 ?
Ni3 N31 H31B . . 110.0 ?
H31A N31 H31B . . 108.4 ?
C32 N32 Ni3 . . 106.6(2) ?
C32 N32 H32A . . 110.4 ?
Ni3 N32 H32A . . 110.4 ?
C32 N32 H32B . . 110.4 ?
Ni3 N32 H32B . . 110.4 ?
H32A N32 H32B . . 108.6 ?
C33 N33 Ni3 . . 108.6(2) ?
C33 N33 H33A . . 110.0 ?
Ni3 N33 H33A . . 110.0 ?
C33 N33 H33B . . 110.0 ?
Ni3 N33 H33B . . 110.0 ?
H33A N33 H33B . . 108.3 ?
N31 C31 C31 . 18 109.0(3) ?
N31 C31 H31C . . 109.7 ?
C31 C31 H31C 18 . 109.6 ?
N31 C31 H31D . . 109.9 ?
C31 C31 H31D 18 . 110.3 ?
H31C C31 H31D . . 108.4 ?
N32 C32 C33 . . 109.2(3) ?
N32 C32 H32C . . 109.8 ?
C33 C32 H32C . . 109.8 ?
N32 C32 H32D . . 109.8 ?
C33 C32 H32D . . 109.8 ?
H32C C32 H32D . . 108.3 ?
N33 C33 C32 . . 110.2(3) ?
N33 C33 H33C . . 109.6 ?
C32 C33 H33C . . 109.6 ?
N33 C33 H33D . . 109.6 ?
C32 C33 H33D . . 109.6 ?
H33C C33 H33D . . 108.1 ?
N41 C41 Cu4 . . 180.0(9) ?
N51 C51 Cu5 . . 173.5(4) ?
N61 C61 Cu6 . . 177.8(4) ?
C21A N21A Ni2 . . 108.4(7) ?
C21A N21A H21A . . 110.0 ?
Ni2 N21A H21A . . 110.0 ?
C21A N21A H21B . . 110.0 ?
Ni2 N21A H21B . . 110.0 ?
H21A N21A H21B . . 108.4 ?
N21A C21A C21A . 5_556 107.1(8) ?
N21A C21A H21E . . 110.3 ?
C21A C21A H21E 5_556 . 110.3 ?
N21A C21A H21F . . 110.3 ?
C21A C21A H21F 5_556 . 110.3 ?
H21E C21A H21F . . 108.6 ?
C21B C21B H21G 5_556 . 110.1 ?
C21B C21B H21H 5_556 . 110.1 ?
H21G C21B H21H . . 108.5 ?
H1O1 O1 H2O1 . . 107.7 ?
H1O1 O1 H1O3 . . 126.1 ?
H2O1 O1 H1O3 . . 126.1 ?
O2 O2 H1O2 11 . 80.0 ?
O2 O2 H2O2 11 . 127.6 ?
H1O2 O2 H2O2 . . 107.7 ?
H1O1 O3 H1O3 . . 126.8 ?
H1O1 O3 H2O3 . . 111.4 ?
H1O3 O3 H2O3 . . 107.7 ?

loop_
_geom_bond_atom_site_label_1
_geom_bond_atom_site_label_2
_geom_bond_site_symmetry_2
_geom_bond_distance
_geom_bond_publ_flag
Ni1 N12 2 2.126(4) ?
Ni1 N12 . 2.126(4) y
Ni1 N12 4 2.126(4) ?
Ni1 N11 . 2.134(4) y
Ni1 N11 4 2.134(4) ?
Ni1 N11 2 2.134(4) ?
Ni2 N21B 2 2.123(3) ?
Ni2 N21A 2 2.123(3) ?
Ni2 N21B 4 2.123(3) ?
Ni2 N21A 4 2.123(3) ?
Ni2 N21B 3_556 2.123(3) ?
Ni2 N21A 3_556 2.123(3) ?
Ni2 N21A . 2.123(3) y
Ni2 N21B 5_556 2.123(3) ?
Ni2 N21A 5_556 2.123(3) ?
Ni2 N21B 6_556 2.123(3) ?
Ni2 N21A 6_556 2.123(3) ?
Ni3 N33 18 2.115(3) ?
Ni3 N33 . 2.115(3) y
Ni3 N31 . 2.131(3) y
Ni3 N31 18 2.131(3) ?
Ni3 N32 . 2.148(3) y
Ni3 N32 18 2.148(3) ?
Cu4 C41 4 1.958(6) ?
Cu4 C41 2 1.958(6) ?
Cu4 C41 . 1.958(6) y
Cu5 C51 . 1.970(5) y
Cu5 C51 4 1.970(5) ?
Cu5 C51 2 1.970(5) ?
Cu5 N1 . 2.152(4) y
Cu6 C1 . 1.990(5) y
Cu6 C61 4 1.991(4) ?
Cu6 C61 . 1.991(4) y
Cu6 C61 2 1.991(4) ?
N1 C1 . 1.145(6) y
N11 C11 . 1.451(8) ?
N11 H11A . 0.9200 ?
N11 H11B . 0.9200 ?
N12 C12 . 1.457(8) ?
N12 H12A . 0.9200 ?
N12 H12B . 0.9200 ?
C11 C12 . 1.512(9) ?
C11 H11C . 0.9900 ?
C11 H11D . 0.9900 ?
C12 H12C . 0.9900 ?
C12 H12D . 0.9900 ?
N31 C31 . 1.469(5) ?
N31 H31A . 0.9200 ?
N31 H31B . 0.9200 ?
N32 C32 . 1.481(5) ?
N32 H32A . 0.9200 ?
N32 H32B . 0.9200 ?
N33 C33 . 1.470(5) ?
N33 H33A . 0.9200 ?
N33 H33B . 0.9200 ?
C31 C31 18 1.519(8) ?
C31 H31C . 0.9599 ?
C31 H31D . 0.9600 ?
C32 C33 . 1.503(5) ?
C32 H32C . 0.9900 ?
C32 H32D . 0.9900 ?
C33 H33C . 0.9900 ?
C33 H33D . 0.9900 ?
C41 N41 . 1.133(7) ?
C51 N51 . 1.161(6) ?
C61 N61 . 1.135(5) ?
N21A C21A . 1.496(9) ?
N21A H21A . 0.9200 ?
N21A H21B . 0.9200 ?
C21A C21A 5_556 1.531(13) ?
C21A H21E . 0.9900 ?
C21A H21F . 0.9900 ?
C21B C21B 5_556 1.529(12) ?
C21B H21G . 0.9900 ?
C21B H21H . 0.9900 ?
O1 H1O1 . 0.8499 ?
O1 H2O1 . 0.8499 ?
O1 H1O3 . 1.4639 ?
O2 O2 11 1.519(17) ?
O2 H1O2 . 0.8501 ?
O2 H2O2 . 0.8500 ?
O3 H1O1 . 1.4576 ?
O3 H1O3 . 0.8500 ?
O3 H2O3 . 0.8500 ?

loop_
_geom_hbond_atom_site_label_D
_geom_hbond_atom_site_label_H
_geom_hbond_atom_site_label_A
_geom_hbond_site_symmetry_A
_geom_hbond_distance_DH
_geom_hbond_distance_HA
_geom_hbond_distance_DA
_geom_hbond_angle_DHA
N11 H11B O3 . 0.92 2.09 2.937(11) 152.1
N12 H12B O3 2 0.92 2.10 2.98(8) 160.2
N12 H12B O1 2 0.92 2.15 2.998(8) 152.5
N31 H31A N61 4 0.92 2.63 3.478(5) 154.4
N32 H32B N51 18 0.92 2.48 3.346(5) 156.8
N33 H33B N41 8_455 0.92 2.37 3.225(6) 155.5
N21A H21A O2 18 0.92 2.34 2.96(7) 124.8
O1 H1O1 N61 14_554 0.85 2.35 2.905(7) 123.6
O1 H2O1 N12 4 0.85 2.55 2.998(8) 113.7
O2 H1O2 O3 . 0.85 2.22 2.842 130.0
O2 H1O2 O1 . 0.85 2.36 2.806 112.8
O2 H2O2 N51 . 0.85 2.00 2.773(9) 151.2
